data_1571069
loop_
_publ_author_name
'Chen, Wei-Xing'
'Li, Zi-Sheng'
'Morgan, Harry W. T.'
'Shu, Cong-Cong'
'Sun, Zhong-Ming'
'McGrady, John E.'

_publ_section_title
;
 Fe-Fe bonding in the rhombic Fe<sub>4</sub> cores of the Zintl clusters
 [Fe<sub>4</sub>E<sub>18</sub>]<sup>4-</sup> (E = Sn and Pb).
;
_journal_issue 13
_journal_name_full 'Chemical science'
_journal_page_first 4981
_journal_page_last 4988
_journal_paper_doi 10.1039/d4sc00165f
_journal_volume 15
_journal_year 2024
_chemical_formula_moiety 'Fe2 Pb9, 2(C18 H36 K N2 O6), 2(C5 H5 N)'
_chemical_formula_sum 'C46 H82 Fe2 K2 N6 O12 Pb9'
_chemical_formula_weight 2965.78
_space_group_crystal_system monoclinic
_space_group_IT_number 14
_space_group_name_Hall '-P 2yn'
_space_group_name_H-M_alt 'P 1 21/n 1'
_atom_sites_solution_hydrogens geom
_atom_sites_solution_primary dual
_audit_creation_date 2021-04-25
_audit_creation_method
;
Olex2 1.3-beta
(compiled 2020.11.12 svn.r5f609507 for OlexSys, GUI svn.r6272)
;
_audit_update_record
;
2021-08-05 deposited with the CCDC.	2024-02-26 downloaded from the CCDC.
;
_cell_angle_alpha 90
_cell_angle_beta 110.7180(10)
_cell_angle_gamma 90
_cell_formula_units_Z 4
_cell_length_a 14.32980(10)
_cell_length_b 27.6726(2)
_cell_length_c 18.9178(2)
_cell_measurement_reflns_used 23217
_cell_measurement_temperature 100.00(10)
_cell_measurement_theta_max 74.9690
_cell_measurement_theta_min 4.0280
_cell_volume 7016.60(11)
_computing_cell_refinement 'CrysAlisPro 1.171.40.84a (Rigaku OD, 2020)'
_computing_data_collection 'CrysAlisPro 1.171.40.84a (Rigaku OD, 2020)'
_computing_data_reduction 'CrysAlisPro 1.171.40.84a (Rigaku OD, 2020)'
_computing_molecular_graphics 'Olex2 1.3-beta (Dolomanov et al., 2009)'
_computing_publication_material 'Olex2 1.3-beta (Dolomanov et al., 2009)'
_computing_structure_refinement 'SHELXL 2013/2 (Sheldrick, 2015)'
_computing_structure_solution 'SHELXT 2014/4 (Sheldrick, 2014)'
_diffrn_ambient_environment N~2~
_diffrn_ambient_temperature 100.00(10)
_diffrn_detector 'Hybrid Pixel Array Detector'
_diffrn_detector_area_resol_mean 10.0000
_diffrn_measured_fraction_theta_full 0.983
_diffrn_measured_fraction_theta_max 0.999
_diffrn_measurement_details
;
List of Runs (angles in degrees, time in seconds):

  # Type    Start    End  Width  t~exp~   \w     \q     \k     \f   Frames
#--------------------------------------------------------------------------
  1  \w    -31.00  -6.00   0.50    1.95    --    0.00  82.00-150.00   50
  2  \w    -28.00  34.00   0.50    1.95    --    0.00 -82.00-180.00  124
  3  \w    -15.00  38.00   0.50    1.95    --    0.00  82.00 150.00  106
  4  \w    -12.00  13.00   0.50    1.95    --    0.00  38.00-150.00   50
  5  \w    -33.00  33.00   0.50    1.95    --    0.00  82.00  90.00  132
  6  \w     80.00 186.00   0.50    7.81    --  101.30  19.00-150.00  212
  7  \w     13.00  92.00   0.50    7.81    --  101.30 -77.00 -90.00  158
  8  \w     22.00  74.00   0.50    7.81    --  101.30 -82.00-150.00  104
  9  \w     14.00 125.00   0.50    7.81    --  101.30 -38.00  30.00  222
 10  \w    103.00 129.00   0.50    7.81    --  101.30 -82.00-150.00   52
 11  \w     26.00 127.00   0.50    7.81    --  101.30 -82.00 -60.00  202
 12  \w     34.00 122.00   0.50    7.81    --  101.30 -57.00 -60.00  176
;
_diffrn_measurement_device 'four-circle diffractometer'
_diffrn_measurement_device_type 'XtaLAB AFC12 (RINC): Kappa single'
_diffrn_measurement_method '\w scans'
_diffrn_orient_matrix_type 'CrysAlisPro convention (1999,Acta A55,543-557)'
_diffrn_orient_matrix_UB_11 -0.0149611000
_diffrn_orient_matrix_UB_12 0.0498958000
_diffrn_orient_matrix_UB_13 -0.0386680000
_diffrn_orient_matrix_UB_21 0.0154688000
_diffrn_orient_matrix_UB_22 -0.0227391000
_diffrn_orient_matrix_UB_23 -0.0694151000
_diffrn_orient_matrix_UB_31 -0.1128019000
_diffrn_orient_matrix_UB_32 -0.0096795000
_diffrn_orient_matrix_UB_33 -0.0356090000
_diffrn_radiation_monochromator mirror
_diffrn_radiation_probe x-ray
_diffrn_radiation_type 'Cu K\a'
_diffrn_radiation_wavelength 1.54184
_diffrn_reflns_av_R_equivalents 0.0768
_diffrn_reflns_av_unetI/netI 0.0608
_diffrn_reflns_Laue_measured_fraction_full 0.983
_diffrn_reflns_Laue_measured_fraction_max 0.999
_diffrn_reflns_limit_h_max 10
_diffrn_reflns_limit_h_min -17
_diffrn_reflns_limit_k_max 33
_diffrn_reflns_limit_k_min -32
_diffrn_reflns_limit_l_max 22
_diffrn_reflns_limit_l_min -22
_diffrn_reflns_number 35931
_diffrn_reflns_point_group_measured_fraction_full 0.983
_diffrn_reflns_point_group_measured_fraction_max 0.999
_diffrn_reflns_theta_full 67.684
_diffrn_reflns_theta_max 66.998
_diffrn_reflns_theta_min 3.664
_diffrn_source 'Rotating-anode X-ray tube (dual wavelength)'
_diffrn_source_type 'Rigaku (Cu) X-ray DW Source'
_exptl_absorpt_coefficient_mu 45.713
_exptl_absorpt_correction_T_max 1.00000
_exptl_absorpt_correction_T_min 0.02822
_exptl_absorpt_correction_type multi-scan
_exptl_absorpt_process_details
;
CrysAlisPro 1.171.40.84a (Rigaku Oxford Diffraction, 2020)
Empirical absorption correction using spherical harmonics,
implemented in SCALE3 ABSPACK scaling algorithm.
;
_exptl_crystal_colour 'dull black'
_exptl_crystal_colour_lustre dull
_exptl_crystal_colour_primary black
_exptl_crystal_density_diffrn 2.808
_exptl_crystal_description plate
_exptl_crystal_F_000 5296
_exptl_crystal_size_max 0.02
_exptl_crystal_size_mid 0.02
_exptl_crystal_size_min 0.02
_refine_diff_density_max 4.432
_refine_diff_density_min -2.765
_refine_diff_density_rms 0.431
_refine_ls_extinction_method none
_refine_ls_goodness_of_fit_ref 1.017
_refine_ls_hydrogen_treatment constr
_refine_ls_matrix_type full
_refine_ls_number_parameters 694
_refine_ls_number_reflns 12483
_refine_ls_number_restraints 0
_refine_ls_restrained_S_all 1.017
_refine_ls_R_factor_all 0.0665
_refine_ls_R_factor_gt 0.0597
_refine_ls_shift/su_max 0.002
_refine_ls_shift/su_mean 0.000
_refine_ls_structure_factor_coef Fsqd
_refine_ls_weighting_details
;
 w=1/[\s^2^(Fo^2^)+(0.1215P)^2^+22.1855P]
 where P=(Fo^2^+2Fc^2^)/3
;
_refine_ls_weighting_scheme calc
_refine_ls_wR_factor_gt 0.1603
_refine_ls_wR_factor_ref 0.1658
_reflns_Friedel_coverage 0.000
_reflns_number_gt 10758
_reflns_number_total 12483
_reflns_threshold_expression 'I > 2\s(I)'
_cod_data_source_file d4sc00165f2.cif
_cod_data_source_block scc2
_cod_depositor_comments 'Adding full bibliography for 1571069--1571071.cif.'
_cod_database_code 1571069
_shelxl_version_number 2013-2
_shelx_space_group_comment
;
The symmetry employed for this shelxl refinement is uniquely defined
by the following loop, which should always be used as a source of
symmetry information in preference to the above space-group names.
They are only intended as comments.
;
_shelx_estimated_absorpt_t_max 0.462
_shelx_estimated_absorpt_t_min 0.462
_reflns_odcompleteness_completeness 99.85
_reflns_odcompleteness_iscentric 1
_reflns_odcompleteness_theta 66.97
_olex2_refinement_description
;
1. Fixed Uiso
 At 1.2 times of:
  All C(H) groups, All C(H,H) groups
2.a Secondary CH2 refined with riding coordinates:
 C00U(H00A,H00B), C00V(H00G,H00H), C00W(H00I,H00J), C00X(H00C,H00D), C00Z(H00E,
 H00F), C010(H01A,H01B), C011(H1,H), C013(H2,HA), C015(H3,HB), C017(H4,HC),
 C018(H5,HD), C019(H6,HE), C01A(H01C,H01D), C01B(H01E,H01F), C01C(H01G,H01H),
 C01D(H7,HF), C01E(H01I,H01J), C01F(H01K,H01L), C01G(H8,HG), C01J(H01M,H01N),
 C01K(H9,HH), C01L(H10,HI), C01M(H01O,H01P), C01N(H11,HJ), C01O(H12,HK),
 C01P(H01Q,H01R), C01Q(H01S,H01T), C01R(H01U,H01V), C01S(H01W,H01X), C01T(H13,
 HL), C01U(H01Y,HM), C01V(H01Z,HN), C01X(H14,HO), C01Y(H01,HP), C8(H8A,H8B),
 C12(H12A,H12B)
2.b Aromatic/amide H refined with riding coordinates:
 C00Y(H00Y), C016(H016), C01H(H15), C01I(H16), C01W(H17), C11(H11A), C1(H1A),
 C2(H2A), C4(H4A), C5(H5A)
;
_smtbx_masks_void_probe_radius 1.2
_smtbx_masks_void_truncation_radius 1.2
_olex2_submission_special_instructions 'No special instructions were received'
_oxdiff_exptl_absorpt_empirical_details
;
Empirical correction (ABSPACK) includes:
- Absorption correction using spherical harmonics
- Frame scaling
;
_oxdiff_exptl_absorpt_empirical_full_max 11.697
_oxdiff_exptl_absorpt_empirical_full_min 0.300

loop_
_space_group_symop_operation_xyz
'x, y, z'
'-x+1/2, y+1/2, -z+1/2'
'-x, -y, -z'
'x-1/2, -y-1/2, z-1/2'

loop_
_atom_site_label
_atom_site_type_symbol
_atom_site_fract_x
_atom_site_fract_y
_atom_site_fract_z
_atom_site_U_iso_or_equiv
_atom_site_adp_type
_atom_site_occupancy
_atom_site_site_symmetry_order
_atom_site_calc_flag
_atom_site_refinement_flags_posn
_atom_site_refinement_flags_adp
_atom_site_refinement_flags_occupancy
_atom_site_disorder_assembly
_atom_site_disorder_group
Pb1 Pb 0.28636(4) 0.45970(2) 0.74343(2) 0.02943(14) Uani 1 1 d . . . . .
Pb8 Pb 0.61930(4) 0.44033(2) 1.17115(2) 0.03071(14) Uani 1 1 d . . . . .
Pb9 Pb 0.75550(3) 0.50546(2) 1.10447(3) 0.03018(14) Uani 1 1 d . . . . .
Pb5 Pb 0.51715(4) 0.37525(2) 0.98210(3) 0.03095(14) Uani 1 1 d . . . . .
Pb2 Pb 0.46017(4) 0.38195(2) 0.80110(3) 0.03209(14) Uani 1 1 d . . . . .
Pb7 Pb 0.61060(4) 0.55410(2) 0.94580(3) 0.03165(14) Uani 1 1 d . . . . .
Pb3 Pb 0.50751(4) 0.48905(2) 0.76556(3) 0.03237(14) Uani 1 1 d . . . . .
Pb4 Pb 0.29133(4) 0.38576(2) 0.87073(3) 0.03221(14) Uani 1 1 d . . . . .
Pb6 Pb 0.65238(4) 0.44049(2) 0.91593(3) 0.03279(15) Uani 1 1 d . . . . .
Fe1 Fe 0.44234(13) 0.46357(6) 0.89368(9) 0.0241(4) Uani 1 1 d . . . . .
Fe2 Fe 0.56459(14) 0.47198(7) 1.02052(10) 0.0259(4) Uani 1 1 d . . . . .
K00C K 0.78163(19) 0.34351(9) 0.57043(13) 0.0285(5) Uani 1 1 d . . . . .
K00D K 0.17748(19) 0.37107(9) 0.37855(13) 0.0276(5) Uani 1 1 d . . . . .
O00E O 0.3077(6) 0.4524(3) 0.4330(5) 0.0323(19) Uani 1 1 d . . . . .
O00F O 0.9085(7) 0.4261(3) 0.5980(5) 0.036(2) Uani 1 1 d . . . . .
O00G O 0.9275(7) 0.2706(3) 0.6177(5) 0.0331(19) Uani 1 1 d . . . . .
O00H O -0.0065(6) 0.3696(3) 0.4053(5) 0.0342(19) Uani 1 1 d . . . . .
O00I O 0.7567(7) 0.2575(3) 0.4875(5) 0.037(2) Uani 1 1 d . . . . .
O00J O 0.0132(7) 0.4221(3) 0.2835(5) 0.038(2) Uani 1 1 d . . . . .
O00K O 0.7630(7) 0.4095(3) 0.4531(5) 0.035(2) Uani 1 1 d . . . . .
O00L O 0.3058(7) 0.3763(3) 0.5314(4) 0.0320(19) Uani 1 1 d . . . . .
O00M O 0.7444(7) 0.3462(3) 0.7054(4) 0.0324(19) Uani 1 1 d . . . . .
O00N O 0.1894(8) 0.2700(3) 0.3547(6) 0.044(2) Uani 1 1 d . . . . .
O00O O 0.5817(7) 0.3478(4) 0.5644(5) 0.041(2) Uani 1 1 d . . . . .
N00P N 0.1514(8) 0.3012(4) 0.4888(6) 0.032(2) Uani 1 1 d . . . . .
N00Q N 0.2099(9) 0.4417(4) 0.2698(6) 0.040(3) Uani 1 1 d . . . . .
N00R N 0.9527(7) 0.3533(4) 0.7203(6) 0.030(2) Uani 1 1 d . . . . .
O00S O 0.2530(9) 0.3380(4) 0.2672(6) 0.052(3) Uani 1 1 d . . . . .
N00T N -0.2569(9) 0.2752(4) 0.2297(6) 0.040(3) Uani 1 1 d . . . . .
C00U C 0.9169(10) 0.3457(5) 0.7826(7) 0.037(3) Uani 1 1 d . . . . .
H00A H 0.9651 0.3590 0.8284 0.044 Uiso 1 1 calc R U . . .
H00B H 0.9119 0.3113 0.7902 0.044 Uiso 1 1 calc R U . . .
C00V C -0.0665(11) 0.4302(5) 0.3091(9) 0.044(3) Uani 1 1 d . . . . .
H00G H -0.1247 0.4410 0.2675 0.053 Uiso 1 1 calc R U . . .
H00H H -0.0485 0.4552 0.3475 0.053 Uiso 1 1 calc R U . . .
C00W C 0.3823(10) 0.4468(5) 0.5045(7) 0.035(3) Uani 1 1 d . . . . .
H00I H 0.4084 0.4783 0.5243 0.042 Uiso 1 1 calc R U . . .
H00J H 0.4367 0.4279 0.4996 0.042 Uiso 1 1 calc R U . . .
C00X C 0.9102(12) 0.4489(5) 0.5300(8) 0.042(3) Uani 1 1 d . . . . .
H00C H 0.9467 0.4289 0.5066 0.051 Uiso 1 1 calc R U . . .
H00D H 0.9434 0.4799 0.5421 0.051 Uiso 1 1 calc R U . . .
C00Y C -0.2710(12) 0.3099(5) 0.1798(8) 0.044(3) Uani 1 1 d . . . . .
H00Y H -0.3322 0.3258 0.1637 0.053 Uiso 1 1 calc R U . . .
C00Z C 0.7090(11) 0.2613(5) 0.4075(7) 0.043(3) Uani 1 1 d . . . . .
H00E H 0.7031 0.2296 0.3844 0.052 Uiso 1 1 calc R U . . .
H00F H 0.7479 0.2817 0.3867 0.052 Uiso 1 1 calc R U . . .
C010 C 0.9947(11) 0.4018(5) 0.7239(8) 0.040(3) Uani 1 1 d . . . . .
H01A H 0.9524 0.4244 0.7379 0.048 Uiso 1 1 calc R U . . .
H01B H 1.0598 0.4024 0.7637 0.048 Uiso 1 1 calc R U . . .
C011 C 0.2573(11) 0.4852(5) 0.3074(8) 0.040(3) Uani 1 1 d . . . . .
H1 H 0.2081 0.5045 0.3192 0.048 Uiso 1 1 calc R U . . .
H H 0.2797 0.5038 0.2730 0.048 Uiso 1 1 calc R U . . .
N012 N 0.6108(9) 0.3328(4) 0.4186(6) 0.041(3) Uani 1 1 d . . . . .
C013 C -0.0902(10) 0.3834(5) 0.3419(8) 0.041(3) Uani 1 1 d . . . . .
H2 H -0.1476 0.3882 0.3570 0.050 Uiso 1 1 calc R U . . .
HA H -0.1062 0.3582 0.3039 0.050 Uiso 1 1 calc R U . . .
N014 N -0.0161(12) 0.3215(6) 0.0063(10) 0.072(4) Uani 1 1 d . . . . .
C015 C 0.3445(11) 0.4231(5) 0.5571(7) 0.042(3) Uani 1 1 d . . . . .
H3 H 0.3978 0.4202 0.6058 0.050 Uiso 1 1 calc R U . . .
HB H 0.2923 0.4428 0.5638 0.050 Uiso 1 1 calc R U . . .
C016 C -0.1695(13) 0.2520(5) 0.2527(8) 0.044(4) Uani 1 1 d . . . . .
H016 H -0.1588 0.2270 0.2876 0.053 Uiso 1 1 calc R U . . .
C017 C -0.0277(10) 0.3268(6) 0.4388(8) 0.045(3) Uani 1 1 d . . . . .
H4 H -0.0440 0.3007 0.4022 0.054 Uiso 1 1 calc R U . . .
HC H -0.0847 0.3323 0.4540 0.054 Uiso 1 1 calc R U . . .
C018 C 0.0330(11) 0.4655(6) 0.2511(11) 0.056(4) Uani 1 1 d . . . . .
H5 H 0.0583 0.4898 0.2901 0.068 Uiso 1 1 calc R U . . .
HD H -0.0282 0.4775 0.2138 0.068 Uiso 1 1 calc R U . . .
C019 C 0.1363(11) 0.2512(5) 0.4562(8) 0.041(3) Uani 1 1 d . . . . .
H6 H 0.1455 0.2280 0.4967 0.049 Uiso 1 1 calc R U . . .
HE H 0.0682 0.2481 0.4212 0.049 Uiso 1 1 calc R U . . .
C01A C 1.0051(10) 0.4184(5) 0.6548(8) 0.040(3) Uani 1 1 d . . . . .
H01C H 1.0426 0.4484 0.6641 0.048 Uiso 1 1 calc R U . . .
H01D H 1.0415 0.3946 0.6371 0.048 Uiso 1 1 calc R U . . .
C01B C 0.9868(10) 0.2673(5) 0.6947(7) 0.035(3) Uani 1 1 d . . . . .
H01E H 1.0399 0.2440 0.7016 0.042 Uiso 1 1 calc R U . . .
H01F H 0.9465 0.2564 0.7235 0.042 Uiso 1 1 calc R U . . .
C01C C 0.8400(11) 0.2273(5) 0.5063(8) 0.039(3) Uani 1 1 d . . . . .
H01G H 0.8862 0.2397 0.4837 0.047 Uiso 1 1 calc R U . . .
H01H H 0.8191 0.1953 0.4856 0.047 Uiso 1 1 calc R U . . .
C01D C 0.1099(11) 0.4559(6) 0.2136(8) 0.050(4) Uani 1 1 d . . . . .
H7 H 0.0856 0.4303 0.1766 0.060 Uiso 1 1 calc R U . . .
HF H 0.1174 0.4848 0.1871 0.060 Uiso 1 1 calc R U . . .
C01E C 0.8089(12) 0.4554(5) 0.4787(8) 0.047(4) Uani 1 1 d . . . . .
H01I H 0.7710 0.4727 0.5041 0.056 Uiso 1 1 calc R U . . .
H01J H 0.8089 0.4745 0.4357 0.056 Uiso 1 1 calc R U . . .
C01F C 1.0305(11) 0.3163(5) 0.7225(8) 0.043(3) Uani 1 1 d . . . . .
H01K H 1.0770 0.3133 0.7740 0.052 Uiso 1 1 calc R U . . .
H01L H 1.0676 0.3275 0.6915 0.052 Uiso 1 1 calc R U . . .
C01G C 0.0614(11) 0.3131(6) 0.5065(8) 0.045(3) Uani 1 1 d . . . . .
H8 H 0.0772 0.3396 0.5423 0.054 Uiso 1 1 calc R U . . .
HG H 0.0441 0.2854 0.5308 0.054 Uiso 1 1 calc R U . . .
C01H C -0.2019(12) 0.3241(5) 0.1503(8) 0.046(4) Uani 1 1 d . . . . .
H15 H -0.2154 0.3493 0.1156 0.055 Uiso 1 1 calc R U . . .
C01I C -0.0962(12) 0.2638(6) 0.2265(9) 0.052(4) Uani 1 1 d . . . . .
H16 H -0.0356 0.2475 0.2442 0.063 Uiso 1 1 calc R U . . .
C01J C 0.8172(11) 0.3687(5) 0.7691(7) 0.039(3) Uani 1 1 d . . . . .
H01M H 0.7987 0.3648 0.8134 0.047 Uiso 1 1 calc R U . . .
H01N H 0.8205 0.4030 0.7596 0.047 Uiso 1 1 calc R U . . .
C01K C 0.3457(9) 0.4766(5) 0.3799(7) 0.033(3) Uani 1 1 d . . . . .
H9 H 0.3950 0.4564 0.3699 0.040 Uiso 1 1 calc R U . . .
HH H 0.3768 0.5070 0.4008 0.040 Uiso 1 1 calc R U . . .
C01L C 0.2689(13) 0.4200(6) 0.2294(9) 0.052(4) Uani 1 1 d . . . . .
H10 H 0.3385 0.4202 0.2621 0.062 Uiso 1 1 calc R U . . .
HI H 0.2627 0.4397 0.1856 0.062 Uiso 1 1 calc R U . . .
C01M C 0.6470(11) 0.3622(6) 0.6970(8) 0.045(4) Uani 1 1 d . . . . .
H01O H 0.6407 0.3965 0.6860 0.054 Uiso 1 1 calc R U . . .
H01P H 0.6342 0.3566 0.7434 0.054 Uiso 1 1 calc R U . . .
C01N C 0.2759(11) 0.3524(5) 0.5851(7) 0.039(3) Uani 1 1 d . . . . .
H11 H 0.2229 0.3704 0.5937 0.047 Uiso 1 1 calc R U . . .
HJ H 0.3317 0.3503 0.6326 0.047 Uiso 1 1 calc R U . . .
C01O C 0.2233(13) 0.2897(6) 0.2433(9) 0.053(4) Uani 1 1 d . . . . .
H12 H 0.2570 0.2787 0.2100 0.064 Uiso 1 1 calc R U . . .
HK H 0.1519 0.2886 0.2157 0.064 Uiso 1 1 calc R U . . .
C01P C 0.8924(10) 0.2234(4) 0.5902(7) 0.034(3) Uani 1 1 d . . . . .
H01Q H 0.8467 0.2117 0.6139 0.041 Uiso 1 1 calc R U . . .
H01R H 0.9479 0.2010 0.6017 0.041 Uiso 1 1 calc R U . . .
C01Q C 0.6651(12) 0.4149(6) 0.3979(7) 0.046(3) Uani 1 1 d . . . . .
H01S H 0.6672 0.4369 0.3586 0.055 Uiso 1 1 calc R U . . .
H01T H 0.6209 0.4285 0.4215 0.055 Uiso 1 1 calc R U . . .
C01R C 0.6265(12) 0.3671(6) 0.3642(8) 0.050(4) Uani 1 1 d . . . . .
H01U H 0.5637 0.3719 0.3228 0.060 Uiso 1 1 calc R U . . .
H01V H 0.6732 0.3531 0.3434 0.060 Uiso 1 1 calc R U . . .
C01S C 0.5736(10) 0.3345(7) 0.6334(8) 0.049(4) Uani 1 1 d . . . . .
H01W H 0.5859 0.3002 0.6416 0.059 Uiso 1 1 calc R U . . .
H01X H 0.5064 0.3411 0.6320 0.059 Uiso 1 1 calc R U . . .
C01T C 0.2060(12) 0.2392(5) 0.4161(9) 0.049(4) Uani 1 1 d . . . . .
H13 H 0.2744 0.2424 0.4505 0.059 Uiso 1 1 calc R U . . .
HL H 0.1958 0.2059 0.3986 0.059 Uiso 1 1 calc R U . . .
C01U C 0.5143(10) 0.3442(6) 0.4286(7) 0.041(3) Uani 1 1 d . . . . .
H01Y H 0.4598 0.3313 0.3860 0.049 Uiso 1 1 calc R U . . .
HM H 0.5062 0.3790 0.4288 0.049 Uiso 1 1 calc R U . . .
C01V C 0.6057(11) 0.2831(6) 0.3914(8) 0.050(4) Uani 1 1 d . . . . .
H01Z H 0.5691 0.2825 0.3374 0.060 Uiso 1 1 calc R U . . .
HN H 0.5695 0.2635 0.4156 0.060 Uiso 1 1 calc R U . . .
C01W C -0.0726(14) 0.3576(8) -0.0036(10) 0.066(5) Uani 1 1 d . . . . .
H17 H -0.1382 0.3523 -0.0072 0.079 Uiso 1 1 calc R U . . .
C01X C 0.2388(15) 0.3690(6) 0.2039(9) 0.059(4) Uani 1 1 d . . . . .
H14 H 0.1692 0.3685 0.1712 0.070 Uiso 1 1 calc R U . . .
HO H 0.2783 0.3574 0.1751 0.070 Uiso 1 1 calc R U . . .
C01Y C 0.5082(10) 0.3235(6) 0.5012(9) 0.046(3) Uani 1 1 d . . . . .
H01 H 0.4420 0.3286 0.5027 0.055 Uiso 1 1 calc R U . . .
HP H 0.5213 0.2891 0.5037 0.055 Uiso 1 1 calc R U . . .
C8 C 0.2391(11) 0.3014(5) 0.5566(8) 0.040(3) Uani 1 1 d . . . . .
H8A H 0.2922 0.2841 0.5469 0.048 Uiso 1 1 calc R U . . .
H8B H 0.2243 0.2842 0.5961 0.048 Uiso 1 1 calc R U . . .
C11 C -0.1113(13) 0.3006(6) 0.1727(9) 0.053(4) Uani 1 1 d . . . . .
H11A H -0.0625 0.3087 0.1530 0.063 Uiso 1 1 calc R U . . .
C12 C 0.2493(13) 0.2578(6) 0.3106(10) 0.053(4) Uani 1 1 d . . . . .
H12A H 0.2379 0.2243 0.2947 0.064 Uiso 1 1 calc R U . . .
H12B H 0.3193 0.2616 0.3410 0.064 Uiso 1 1 calc R U . . .
C1 C 0.1108(14) 0.3746(10) -0.0009(9) 0.074(6) Uani 1 1 d . . . . .
H1A H 0.1752 0.3789 -0.0008 0.088 Uiso 1 1 calc R U . . .
C2 C 0.0770(13) 0.3276(8) 0.0086(10) 0.068(5) Uani 1 1 d . . . . .
H2A H 0.1198 0.3013 0.0164 0.082 Uiso 1 1 calc R U . . .
C4 C -0.0440(19) 0.4038(8) -0.0096(13) 0.083(6) Uani 1 1 d . . . . .
H4A H -0.0875 0.4294 -0.0135 0.100 Uiso 1 1 calc R U . . .
C5 C 0.0514(17) 0.4119(8) -0.0097(10) 0.069(5) Uani 1 1 d . . . . .
H5A H 0.0725 0.4429 -0.0158 0.083 Uiso 1 1 calc R U . . .

loop_
_atom_site_aniso_label
_atom_site_aniso_U_11
_atom_site_aniso_U_22
_atom_site_aniso_U_33
_atom_site_aniso_U_23
_atom_site_aniso_U_13
_atom_site_aniso_U_12
Pb1 0.0341(3) 0.0331(3) 0.0194(2) 0.00040(18) 0.00731(19) -0.00138(19)
Pb8 0.0414(3) 0.0265(3) 0.0226(2) 0.00410(17) 0.0093(2) 0.00114(19)
Pb9 0.0292(3) 0.0357(3) 0.0253(2) 0.00096(19) 0.0092(2) 0.00068(19)
Pb5 0.0413(3) 0.0220(2) 0.0270(2) 0.00194(18) 0.0090(2) 0.00210(19)
Pb2 0.0425(3) 0.0288(3) 0.0254(2) -0.00666(18) 0.0126(2) 0.0014(2)
Pb7 0.0364(3) 0.0322(3) 0.0290(2) 0.0041(2) 0.0149(2) -0.0034(2)
Pb3 0.0379(3) 0.0390(3) 0.0234(2) 0.0001(2) 0.0148(2) -0.0052(2)
Pb4 0.0387(3) 0.0287(3) 0.0287(2) 0.00164(19) 0.0113(2) -0.0063(2)
Pb6 0.0330(3) 0.0389(3) 0.0280(2) -0.0046(2) 0.0127(2) 0.0033(2)
Fe1 0.0310(9) 0.0213(9) 0.0185(8) 0.0004(7) 0.0067(7) 0.0032(7)
Fe2 0.0326(9) 0.0244(9) 0.0210(8) 0.0001(7) 0.0096(8) 0.0002(8)
K00C 0.0338(13) 0.0278(12) 0.0241(11) 0.0005(10) 0.0106(10) 0.0010(10)
K00D 0.0343(13) 0.0264(12) 0.0227(11) 0.0003(10) 0.0111(10) -0.0001(10)
O00E 0.039(5) 0.031(4) 0.029(4) 0.004(4) 0.015(4) -0.001(4)
O00F 0.045(5) 0.034(5) 0.028(4) 0.007(4) 0.012(4) -0.004(4)
O00G 0.041(5) 0.026(4) 0.031(4) 0.001(4) 0.011(4) 0.001(4)
O00H 0.037(5) 0.038(5) 0.029(4) 0.003(4) 0.013(4) -0.001(4)
O00I 0.042(5) 0.034(5) 0.036(5) -0.016(4) 0.014(4) 0.000(4)
O00J 0.039(5) 0.035(5) 0.040(5) 0.008(4) 0.012(4) -0.003(4)
O00K 0.050(5) 0.030(4) 0.026(4) 0.006(4) 0.015(4) 0.009(4)
O00L 0.046(5) 0.029(4) 0.024(4) -0.006(3) 0.016(4) -0.007(4)
O00M 0.045(5) 0.032(4) 0.027(4) 0.002(4) 0.021(4) 0.006(4)
O00N 0.060(6) 0.033(5) 0.055(6) -0.014(4) 0.037(5) 0.002(4)
O00O 0.045(5) 0.045(5) 0.039(5) 0.008(4) 0.021(4) 0.008(4)
N00P 0.039(6) 0.031(5) 0.030(5) 0.003(4) 0.016(5) -0.005(5)
N00Q 0.042(6) 0.045(7) 0.034(6) 0.007(5) 0.015(5) 0.002(5)
N00R 0.028(5) 0.030(5) 0.032(5) 0.003(4) 0.009(4) -0.002(4)
O00S 0.073(7) 0.039(5) 0.055(6) -0.024(5) 0.038(6) -0.013(5)
N00T 0.046(7) 0.040(6) 0.032(5) -0.005(5) 0.012(5) -0.004(5)
C00U 0.050(8) 0.036(7) 0.021(5) 0.005(5) 0.009(5) 0.001(6)
C00V 0.044(8) 0.031(7) 0.060(9) 0.000(7) 0.020(7) -0.003(6)
C00W 0.044(7) 0.038(7) 0.027(6) -0.005(5) 0.017(6) 0.005(6)
C00X 0.075(10) 0.025(6) 0.034(7) 0.007(6) 0.028(7) -0.005(6)
C00Y 0.053(8) 0.031(7) 0.050(8) -0.005(6) 0.022(7) 0.010(6)
C00Z 0.065(9) 0.042(8) 0.024(6) -0.011(6) 0.016(6) -0.003(7)
C010 0.050(8) 0.025(6) 0.040(7) -0.008(6) 0.010(6) 0.000(6)
C011 0.045(8) 0.042(8) 0.042(7) 0.006(6) 0.027(7) -0.003(6)
N012 0.044(6) 0.048(7) 0.028(5) -0.006(5) 0.009(5) 0.000(5)
C013 0.036(7) 0.043(8) 0.048(8) -0.012(6) 0.018(6) -0.008(6)
N014 0.068(10) 0.064(10) 0.095(12) -0.001(9) 0.044(10) -0.007(8)
C015 0.055(8) 0.040(8) 0.030(6) -0.001(6) 0.015(6) 0.010(7)
C016 0.081(11) 0.018(6) 0.031(6) 0.002(5) 0.015(7) -0.007(7)
C017 0.041(7) 0.062(9) 0.039(7) -0.006(7) 0.024(6) -0.021(7)
C018 0.037(8) 0.057(10) 0.068(10) 0.032(9) 0.009(8) 0.006(7)
C019 0.060(9) 0.027(6) 0.035(7) 0.006(6) 0.016(6) -0.011(6)
C01A 0.029(6) 0.037(7) 0.051(8) 0.002(6) 0.011(6) -0.007(6)
C01B 0.042(7) 0.033(7) 0.034(6) 0.001(6) 0.018(6) 0.005(6)
C01C 0.057(8) 0.022(6) 0.042(7) -0.014(6) 0.023(7) 0.001(6)
C01D 0.047(8) 0.068(10) 0.027(6) 0.021(7) 0.003(6) -0.008(7)
C01E 0.065(10) 0.037(8) 0.036(7) 0.008(6) 0.013(7) -0.004(7)
C01F 0.047(8) 0.040(8) 0.040(7) 0.002(6) 0.013(6) 0.018(6)
C01G 0.046(8) 0.056(9) 0.035(7) 0.001(7) 0.017(6) -0.015(7)
C01H 0.069(10) 0.028(7) 0.042(7) -0.006(6) 0.020(7) 0.003(7)
C01I 0.050(9) 0.044(8) 0.059(9) -0.007(8) 0.014(8) 0.002(7)
C01J 0.064(9) 0.034(7) 0.027(6) -0.002(5) 0.025(6) 0.016(6)
C01K 0.037(7) 0.035(7) 0.035(6) 0.006(6) 0.024(6) -0.005(6)
C01L 0.065(10) 0.063(10) 0.047(8) -0.014(8) 0.044(8) -0.027(8)
C01M 0.055(8) 0.050(8) 0.039(7) 0.015(7) 0.028(7) 0.027(7)
C01N 0.052(8) 0.043(8) 0.022(6) 0.001(6) 0.013(6) -0.011(6)
C01O 0.071(11) 0.053(9) 0.054(9) -0.008(8) 0.045(9) -0.006(8)
C01P 0.046(7) 0.026(6) 0.034(6) -0.004(5) 0.018(6) -0.003(5)
C01Q 0.063(9) 0.051(9) 0.028(6) 0.013(6) 0.020(6) 0.008(7)
C01R 0.056(9) 0.057(9) 0.029(6) 0.003(7) 0.004(6) 0.007(8)
C01S 0.028(7) 0.074(11) 0.045(8) 0.021(8) 0.012(6) 0.000(7)
C01T 0.062(10) 0.019(6) 0.058(9) -0.005(6) 0.011(8) -0.004(6)
C01U 0.038(7) 0.049(8) 0.034(7) -0.003(6) 0.010(6) 0.010(6)
C01V 0.047(8) 0.067(10) 0.028(6) -0.021(7) 0.004(6) 0.005(7)
C01W 0.059(11) 0.087(14) 0.060(10) 0.003(10) 0.032(9) -0.015(10)
C01X 0.094(13) 0.058(10) 0.046(8) -0.010(8) 0.053(9) -0.006(9)
C01Y 0.039(7) 0.050(9) 0.056(9) -0.006(7) 0.025(7) -0.008(6)
C8 0.047(8) 0.033(7) 0.037(7) 0.008(6) 0.009(6) -0.014(6)
C11 0.060(10) 0.054(9) 0.049(8) -0.004(8) 0.025(8) -0.002(8)
C12 0.064(10) 0.045(9) 0.065(10) -0.014(8) 0.040(9) 0.003(7)
C1 0.055(11) 0.13(2) 0.036(8) -0.025(11) 0.019(8) -0.042(13)
C2 0.045(9) 0.099(15) 0.052(9) -0.027(10) 0.006(8) 0.004(10)
C4 0.107(18) 0.057(12) 0.076(13) -0.006(11) 0.020(13) -0.003(12)
C5 0.084(14) 0.071(13) 0.054(10) 0.003(10) 0.026(10) -0.027(12)

loop_
_atom_type_symbol
_atom_type_description
_atom_type_scat_dispersion_real
_atom_type_scat_dispersion_imag
_atom_type_scat_source
C C 0.0181 0.0091 'International Tables Vol C Tables 4.2.6.8 and 6.1.1.4'
H H 0.0000 0.0000 'International Tables Vol C Tables 4.2.6.8 and 6.1.1.4'
Fe Fe -1.1336 3.1974 'International Tables Vol C Tables 4.2.6.8 and 6.1.1.4'
K K 0.3868 1.0657 'International Tables Vol C Tables 4.2.6.8 and 6.1.1.4'
N N 0.0311 0.0180 'International Tables Vol C Tables 4.2.6.8 and 6.1.1.4'
O O 0.0492 0.0322 'International Tables Vol C Tables 4.2.6.8 and 6.1.1.4'
Pb Pb -4.0753 8.5060 'International Tables Vol C Tables 4.2.6.8 and 6.1.1.4'

loop_
_geom_angle_atom_site_label_1
_geom_angle_atom_site_label_2
_geom_angle_atom_site_label_3
_geom_angle
_geom_angle_site_symmetry_1
_geom_angle_site_symmetry_3
_geom_angle_publ_flag
Pb8 Pb1 Pb9 59.131(14) 3_667 3_667 ?
Pb2 Pb1 Pb8 105.555(18) . 3_667 ?
Pb2 Pb1 Pb9 105.177(17) . 3_667 ?
Pb3 Pb1 Pb8 59.506(15) . 3_667 ?
Pb3 Pb1 Pb9 107.129(17) . 3_667 ?
Pb3 Pb1 Pb2 59.993(16) . . ?
Pb4 Pb1 Pb8 106.306(17) . 3_667 ?
Pb4 Pb1 Pb9 58.757(15) . 3_667 ?
Pb4 Pb1 Pb2 59.564(16) . . ?
Pb4 Pb1 Pb3 108.468(18) . . ?
Fe1 Pb1 Pb8 56.36(4) . 3_667 ?
Fe1 Pb1 Pb9 56.82(4) . 3_667 ?
Fe1 Pb1 Pb2 57.02(4) . . ?
Fe1 Pb1 Pb3 58.39(4) . . ?
Fe1 Pb1 Pb4 58.51(4) . . ?
Pb1 Pb8 Pb7 116.139(19) 3_667 3_667 ?
Pb9 Pb8 Pb1 61.010(15) . 3_667 ?
Pb9 Pb8 Pb7 108.336(17) . 3_667 ?
Pb3 Pb8 Pb1 58.766(15) 3_667 3_667 ?
Pb3 Pb8 Pb9 108.047(19) 3_667 . ?
Pb3 Pb8 Pb7 69.574(16) 3_667 3_667 ?
Fe1 Pb8 Pb1 56.36(4) 3_667 3_667 ?
Fe1 Pb8 Pb9 57.56(4) 3_667 . ?
Fe1 Pb8 Pb7 65.81(4) 3_667 3_667 ?
Fe1 Pb8 Pb3 58.11(4) 3_667 3_667 ?
Fe2 Pb8 Pb1 99.01(4) . 3_667 ?
Fe2 Pb8 Pb9 54.56(4) . . ?
Fe2 Pb8 Pb7 56.30(4) . 3_667 ?
Fe2 Pb8 Pb3 101.45(4) . 3_667 ?
Fe2 Pb8 Fe1 50.15(5) . 3_667 ?
Pb8 Pb9 Pb1 59.858(14) . 3_667 ?
Pb8 Pb9 Pb7 108.251(17) . . ?
Pb7 Pb9 Pb1 115.422(19) . 3_667 ?
Pb4 Pb9 Pb1 58.356(15) 3_667 3_667 ?
Pb4 Pb9 Pb8 106.569(18) 3_667 . ?
Pb4 Pb9 Pb7 69.200(16) 3_667 . ?
Fe1 Pb9 Pb1 55.59(3) 3_667 3_667 ?
Fe1 Pb9 Pb8 56.28(4) 3_667 . ?
Fe1 Pb9 Pb7 66.07(3) 3_667 . ?
Fe1 Pb9 Pb4 57.96(4) 3_667 3_667 ?
Fe2 Pb9 Pb1 98.62(4) . 3_667 ?
Fe2 Pb9 Pb8 55.24(4) . . ?
Fe2 Pb9 Pb7 55.86(4) . . ?
Fe2 Pb9 Pb4 100.60(4) . 3_667 ?
Fe2 Pb9 Fe1 49.89(5) . 3_667 ?
Pb2 Pb5 Pb7 115.881(18) . 3_667 ?
Pb4 Pb5 Pb2 58.529(15) . . ?
Pb4 Pb5 Pb7 68.649(16) . 3_667 ?
Pb4 Pb5 Pb6 107.614(18) . . ?
Pb6 Pb5 Pb2 61.025(15) . . ?
Pb6 Pb5 Pb7 109.215(18) . 3_667 ?
Fe1 Pb5 Pb2 56.31(4) . . ?
Fe1 Pb5 Pb7 66.25(4) . 3_667 ?
Fe1 Pb5 Pb4 57.86(4) . . ?
Fe1 Pb5 Pb6 57.29(4) . . ?
Fe2 Pb5 Pb2 99.65(4) . . ?
Fe2 Pb5 Pb7 56.09(4) . 3_667 ?
Fe2 Pb5 Pb4 100.43(4) . . ?
Fe2 Pb5 Pb6 55.78(4) . . ?
Fe2 Pb5 Fe1 50.06(5) . . ?
Pb1 Pb2 Pb5 106.026(18) . . ?
Pb1 Pb2 Pb6 105.443(18) . . ?
Pb5 Pb2 Pb6 59.137(15) . . ?
Pb3 Pb2 Pb1 59.602(15) . . ?
Pb3 Pb2 Pb5 106.613(17) . . ?
Pb3 Pb2 Pb6 58.927(15) . . ?
Pb4 Pb2 Pb1 59.639(15) . . ?
Pb4 Pb2 Pb5 60.049(15) . . ?
Pb4 Pb2 Pb3 108.212(19) . . ?
Pb4 Pb2 Pb6 107.314(18) . . ?
Fe1 Pb2 Pb1 57.23(3) . . ?
Fe1 Pb2 Pb5 56.82(3) . . ?
Fe1 Pb2 Pb3 58.31(4) . . ?
Fe1 Pb2 Pb4 58.61(4) . . ?
Fe1 Pb2 Pb6 56.71(4) . . ?
Pb8 Pb7 Pb9 143.402(19) 3_667 . ?
Pb8 Pb7 Pb5 71.082(16) 3_667 3_667 ?
Pb8 Pb7 Pb3 54.177(14) 3_667 . ?
Pb8 Pb7 Pb4 125.481(19) 3_667 3_667 ?
Pb8 Pb7 Pb6 97.500(18) 3_667 . ?
Pb9 Pb7 Pb5 97.454(17) . 3_667 ?
Pb9 Pb7 Pb3 124.470(18) . . ?
Pb9 Pb7 Pb4 53.854(13) . 3_667 ?
Pb9 Pb7 Pb6 70.694(16) . . ?
Pb5 Pb7 Pb3 125.229(18) 3_667 . ?
Pb5 Pb7 Pb4 54.415(14) 3_667 3_667 ?
Pb5 Pb7 Pb6 143.377(19) 3_667 . ?
Pb4 Pb7 Pb3 177.285(17) 3_667 . ?
Pb6 Pb7 Pb3 53.797(13) . . ?
Pb6 Pb7 Pb4 124.539(17) . 3_667 ?
Fe2 Pb7 Pb8 91.07(4) . 3_667 ?
Fe2 Pb7 Pb8 54.08(4) 3_667 3_667 ?
Fe2 Pb7 Pb9 53.51(4) . . ?
Fe2 Pb7 Pb9 90.79(4) 3_667 . ?
Fe2 Pb7 Pb5 53.31(4) 3_667 3_667 ?
Fe2 Pb7 Pb5 90.45(4) . 3_667 ?
Fe2 Pb7 Pb3 89.24(4) 3_667 . ?
Fe2 Pb7 Pb3 88.98(4) . . ?
Fe2 Pb7 Pb4 88.65(4) 3_667 3_667 ?
Fe2 Pb7 Pb4 88.33(4) . 3_667 ?
Fe2 Pb7 Pb6 54.24(4) . . ?
Fe2 Pb7 Pb6 91.39(4) 3_667 . ?
Fe2 Pb7 Fe2 47.62(7) . 3_667 ?
Pb1 Pb3 Pb8 61.731(15) . 3_667 ?
Pb1 Pb3 Pb2 60.405(15) . . ?
Pb1 Pb3 Pb7 107.750(17) . . ?
Pb1 Pb3 Pb6 108.587(18) . . ?
Pb8 Pb3 Pb7 56.248(14) 3_667 . ?
Pb2 Pb3 Pb8 107.564(18) . 3_667 ?
Pb2 Pb3 Pb7 107.929(16) . . ?
Pb2 Pb3 Pb6 62.196(16) . . ?
Pb6 Pb3 Pb8 101.719(17) . 3_667 ?
Pb6 Pb3 Pb7 56.869(14) . . ?
Fe1 Pb3 Pb1 57.08(4) . . ?
Fe1 Pb3 Pb8 56.80(3) . 3_667 ?
Fe1 Pb3 Pb2 56.79(4) . . ?
Fe1 Pb3 Pb7 59.91(4) . . ?
Fe1 Pb3 Pb6 57.48(4) . . ?
Pb1 Pb4 Pb9 62.886(15) . 3_667 ?
Pb1 Pb4 Pb5 107.963(19) . . ?
Pb1 Pb4 Pb7 109.176(17) . 3_667 ?
Pb9 Pb4 Pb5 102.024(18) 3_667 . ?
Pb9 Pb4 Pb7 56.946(13) 3_667 3_667 ?
Pb5 Pb4 Pb7 56.937(14) . 3_667 ?
Pb2 Pb4 Pb1 60.797(16) . . ?
Pb2 Pb4 Pb9 109.300(18) . 3_667 ?
Pb2 Pb4 Pb5 61.422(16) . . ?
Pb2 Pb4 Pb7 108.635(18) . 3_667 ?
Fe1 Pb4 Pb1 57.20(3) . . ?
Fe1 Pb4 Pb9 57.97(4) . 3_667 ?
Fe1 Pb4 Pb5 56.89(3) . . ?
Fe1 Pb4 Pb2 57.08(4) . . ?
Fe1 Pb4 Pb7 61.05(4) . 3_667 ?
Pb5 Pb6 Pb2 59.838(15) . . ?
Pb5 Pb6 Pb7 107.408(18) . . ?
Pb2 Pb6 Pb7 115.222(19) . . ?
Pb3 Pb6 Pb5 107.137(18) . . ?
Pb3 Pb6 Pb2 58.877(15) . . ?
Pb3 Pb6 Pb7 69.334(16) . . ?
Fe1 Pb6 Pb5 56.80(4) . . ?
Fe1 Pb6 Pb2 55.73(4) . . ?
Fe1 Pb6 Pb7 65.15(4) . . ?
Fe1 Pb6 Pb3 57.98(4) . . ?
Fe2 Pb6 Pb5 54.67(4) . . ?
Fe2 Pb6 Pb2 97.97(4) . . ?
Fe2 Pb6 Pb7 55.42(4) . . ?
Fe2 Pb6 Pb3 100.66(4) . . ?
Fe2 Pb6 Fe1 49.59(5) . . ?
Pb1 Fe1 Pb9 67.59(4) . 3_667 ?
Pb1 Fe1 Pb5 121.37(6) . . ?
Pb1 Fe1 Pb3 64.53(4) . . ?
Pb1 Fe1 Pb4 64.29(4) . . ?
Pb1 Fe1 Pb6 121.24(6) . . ?
Pb8 Fe1 Pb1 67.28(4) 3_667 . ?
Pb8 Fe1 Pb9 66.16(4) 3_667 3_667 ?
Pb8 Fe1 Pb5 170.81(7) 3_667 . ?
Pb8 Fe1 Pb3 65.10(4) 3_667 . ?
Pb8 Fe1 Pb4 119.99(6) 3_667 . ?
Pb8 Fe1 Pb6 113.35(6) 3_667 . ?
Pb9 Fe1 Pb3 121.11(6) 3_667 . ?
Pb5 Fe1 Pb9 112.95(6) . 3_667 ?
Pb5 Fe1 Pb3 120.27(6) . . ?
Pb5 Fe1 Pb4 65.25(4) . . ?
Pb5 Fe1 Pb6 65.91(4) . . ?
Pb2 Fe1 Pb1 65.75(4) . . ?
Pb2 Fe1 Pb8 121.84(6) . 3_667 ?
Pb2 Fe1 Pb9 121.02(6) . 3_667 ?
Pb2 Fe1 Pb5 66.88(4) . . ?
Pb2 Fe1 Pb3 64.90(4) . . ?
Pb2 Fe1 Pb4 64.31(4) . . ?
Pb2 Fe1 Pb6 67.56(4) . . ?
Pb4 Fe1 Pb9 64.08(4) . 3_667 ?
Pb4 Fe1 Pb3 118.35(6) . . ?
Pb6 Fe1 Pb9 170.73(7) . 3_667 ?
Pb6 Fe1 Pb3 64.54(4) . . ?
Pb6 Fe1 Pb4 121.05(6) . . ?
Fe2 Fe1 Pb1 118.41(8) 3_667 . ?
Fe2 Fe1 Pb1 175.52(9) . . ?
Fe2 Fe1 Pb8 62.44(6) 3_667 3_667 ?
Fe2 Fe1 Pb8 109.36(8) . 3_667 ?
Fe2 Fe1 Pb9 61.15(6) 3_667 3_667 ?
Fe2 Fe1 Pb9 108.54(8) . 3_667 ?
Fe2 Fe1 Pb5 61.82(6) . . ?
Fe2 Fe1 Pb5 108.77(7) 3_667 . ?
Fe2 Fe1 Pb2 175.52(8) 3_667 . ?
Fe2 Fe1 Pb2 118.70(8) . . ?
Fe2 Fe1 Pb3 117.22(8) . . ?
Fe2 Fe1 Pb3 117.89(8) 3_667 . ?
Fe2 Fe1 Pb4 116.53(8) . . ?
Fe2 Fe1 Pb4 115.34(8) 3_667 . ?
Fe2 Fe1 Pb6 110.03(8) 3_667 . ?
Fe2 Fe1 Pb6 62.51(6) . . ?
Fe2 Fe1 Fe2 57.13(9) . 3_667 ?
Pb8 Fe2 Pb7 135.57(7) . . ?
Pb8 Fe2 Pb7 69.62(4) . 3_667 ?
Pb8 Fe2 Pb6 125.32(7) . . ?
Pb9 Fe2 Pb8 70.20(4) . . ?
Pb9 Fe2 Pb5 124.42(7) . . ?
Pb9 Fe2 Pb7 70.62(5) . . ?
Pb9 Fe2 Pb7 135.24(7) . 3_667 ?
Pb9 Fe2 Pb6 84.92(5) . . ?
Pb5 Fe2 Pb8 85.42(5) . . ?
Pb5 Fe2 Pb7 70.60(5) . 3_667 ?
Pb5 Fe2 Pb7 134.97(7) . . ?
Pb5 Fe2 Pb6 69.55(4) . . ?
Pb7 Fe2 Pb7 132.38(7) . 3_667 ?
Pb6 Fe2 Pb7 70.35(4) . . ?
Pb6 Fe2 Pb7 135.41(7) . 3_667 ?
Fe1 Fe2 Pb8 67.41(6) 3_667 . ?
Fe1 Fe2 Pb8 144.60(9) . . ?
Fe1 Fe2 Pb9 144.35(9) . . ?
Fe1 Fe2 Pb9 68.95(6) 3_667 . ?
Fe1 Fe2 Pb5 68.12(6) . . ?
Fe1 Fe2 Pb5 144.18(9) 3_667 . ?
Fe1 Fe2 Pb7 78.04(7) 3_667 3_667 ?
Fe1 Fe2 Pb7 79.60(7) 3_667 . ?
Fe1 Fe2 Pb7 79.33(7) . 3_667 ?
Fe1 Fe2 Pb7 78.50(6) . . ?
Fe1 Fe2 Pb6 67.90(6) . . ?
Fe1 Fe2 Pb6 145.44(9) 3_667 . ?
Fe1 Fe2 Fe1 122.87(9) . 3_667 ?
Fe2 Fe2 Pb8 116.67(11) 3_667 . ?
Fe2 Fe2 Pb9 118.20(11) 3_667 . ?
Fe2 Fe2 Pb5 117.38(11) 3_667 . ?
Fe2 Fe2 Pb7 65.78(8) 3_667 3_667 ?
Fe2 Fe2 Pb7 66.60(8) 3_667 . ?
Fe2 Fe2 Pb6 118.00(11) 3_667 . ?
Fe2 Fe2 Fe1 61.58(8) 3_667 . ?
Fe2 Fe2 Fe1 61.29(9) 3_667 3_667 ?
O00F K00C N00R 60.3(3) . . ?
O00F K00C N012 119.8(3) . . ?
O00G K00C O00F 99.3(3) . . ?
O00G K00C O00K 124.6(3) . . ?
O00G K00C O00O 132.1(3) . . ?
O00G K00C N00R 60.2(3) . . ?
O00G K00C N012 119.1(3) . . ?
O00I K00C O00F 136.9(3) . . ?
O00I K00C O00G 60.2(3) . . ?
O00I K00C O00K 98.7(3) . . ?
O00I K00C O00O 94.9(3) . . ?
O00I K00C N00R 120.0(3) . . ?
O00I K00C N012 59.4(3) . . ?
O00K K00C O00F 60.0(3) . . ?
O00K K00C O00O 97.4(3) . . ?
O00K K00C N00R 119.9(3) . . ?
O00K K00C N012 60.1(3) . . ?
O00M K00C O00F 97.3(3) . . ?
O00M K00C O00G 95.1(3) . . ?
O00M K00C O00I 120.5(3) . . ?
O00M K00C O00K 135.2(3) . . ?
O00M K00C O00O 61.1(3) . . ?
O00M K00C N00R 59.7(3) . . ?
O00M K00C N012 120.9(3) . . ?
O00O K00C O00F 123.0(3) . . ?
O00O K00C N00R 120.4(3) . . ?
O00O K00C N012 60.2(3) . . ?
N00R K00C N012 179.3(3) . . ?
O00E K00D N00P 119.1(3) . . ?
O00E K00D N00Q 59.7(3) . . ?
O00H K00D O00E 118.1(3) . . ?
O00H K00D N00P 60.8(3) . . ?
O00H K00D N00Q 120.6(3) . . ?
O00J K00D O00E 97.3(3) . . ?
O00J K00D O00H 60.0(3) . . ?
O00J K00D O00L 136.7(3) . . ?
O00J K00D O00N 118.7(3) . . ?
O00J K00D N00P 119.8(3) . . ?
O00J K00D N00Q 61.7(3) . . ?
O00J K00D O00S 98.1(3) . . ?
O00L K00D O00E 59.2(2) . . ?
O00L K00D O00H 97.3(3) . . ?
O00L K00D O00N 99.1(3) . . ?
O00L K00D N00P 60.8(3) . . ?
O00L K00D N00Q 117.8(3) . . ?
O00L K00D O00S 119.7(3) . . ?
O00N K00D O00E 139.3(3) . . ?
O00N K00D O00H 97.2(3) . . ?
O00N K00D N00P 60.0(3) . . ?
O00N K00D N00Q 120.0(3) . . ?
N00P K00D N00Q 178.4(3) . . ?
O00S K00D O00E 98.5(3) . . ?
O00S K00D O00H 138.2(3) . . ?
O00S K00D O00N 60.4(3) . . ?
O00S K00D N00P 119.2(3) . . ?
O00S K00D N00Q 60.5(3) . . ?
C00W O00E K00D 115.8(7) . . ?
C00W O00E C01K 111.8(9) . . ?
C01K O00E K00D 117.7(7) . . ?
C00X O00F K00C 113.5(7) . . ?
C00X O00F C01A 114.6(11) . . ?
C01A O00F K00C 113.7(7) . . ?
C01B O00G K00C 119.0(7) . . ?
C01B O00G C01P 108.7(9) . . ?
C01P O00G K00C 114.4(7) . . ?
C013 O00H K00D 113.8(7) . . ?
C013 O00H C017 110.6(10) . . ?
C017 O00H K00D 116.5(8) . . ?
C00Z O00I K00C 116.7(8) . . ?
C01C O00I K00C 116.0(7) . . ?
C01C O00I C00Z 111.1(10) . . ?
C00V O00J K00D 117.4(8) . . ?
C00V O00J C018 109.0(11) . . ?
C018 O00J K00D 117.0(8) . . ?
C01E O00K K00C 113.8(7) . . ?
C01E O00K C01Q 111.6(10) . . ?
C01Q O00K K00C 116.0(8) . . ?
C015 O00L K00D 115.4(7) . . ?
C01N O00L K00D 117.5(7) . . ?
C01N O00L C015 111.4(9) . . ?
C01J O00M K00C 117.7(7) . . ?
C01M O00M K00C 113.9(7) . . ?
C01M O00M C01J 110.7(10) . . ?
C01T O00N K00D 118.2(8) . . ?
C01T O00N C12 112.3(12) . . ?
C12 O00N K00D 114.0(8) . . ?
C01S O00O K00C 111.6(7) . . ?
C01S O00O C01Y 111.9(11) . . ?
C01Y O00O K00C 116.4(8) . . ?
C019 N00P K00D 110.4(7) . . ?
C01G N00P K00D 110.5(8) . . ?
C01G N00P C019 106.7(11) . . ?
C8 N00P K00D 109.7(7) . . ?
C8 N00P C019 108.8(10) . . ?
C8 N00P C01G 110.6(11) . . ?
C011 N00Q K00D 111.5(8) . . ?
C011 N00Q C01D 107.2(12) . . ?
C011 N00Q C01L 110.2(11) . . ?
C01D N00Q K00D 108.4(8) . . ?
C01L N00Q K00D 110.6(9) . . ?
C01L N00Q C01D 108.8(12) . . ?
C00U N00R K00C 110.1(7) . . ?
C00U N00R C010 110.5(10) . . ?
C00U N00R C01F 110.5(10) . . ?
C010 N00R K00C 108.0(7) . . ?
C010 N00R C01F 109.6(11) . . ?
C01F N00R K00C 108.1(7) . . ?
C01O O00S K00D 112.8(8) . . ?
C01O O00S C01X 111.0(11) . . ?
C01X O00S K00D 116.8(9) . . ?
C00Y N00T C016 118.4(13) . . ?
N00R C00U H00A 109.0 . . ?
N00R C00U H00B 109.0 . . ?
N00R C00U C01J 112.9(10) . . ?
H00A C00U H00B 107.8 . . ?
C01J C00U H00A 109.0 . . ?
C01J C00U H00B 109.0 . . ?
O00J C00V H00G 109.8 . . ?
O00J C00V H00H 109.8 . . ?
O00J C00V C013 109.3(11) . . ?
H00G C00V H00H 108.3 . . ?
C013 C00V H00G 109.8 . . ?
C013 C00V H00H 109.8 . . ?
O00E C00W H00I 109.3 . . ?
O00E C00W H00J 109.3 . . ?
O00E C00W C015 111.7(11) . . ?
H00I C00W H00J 107.9 . . ?
C015 C00W H00I 109.3 . . ?
C015 C00W H00J 109.3 . . ?
O00F C00X H00C 109.9 . . ?
O00F C00X H00D 109.9 . . ?
O00F C00X C01E 108.9(12) . . ?
H00C C00X H00D 108.3 . . ?
C01E C00X H00C 109.9 . . ?
C01E C00X H00D 109.9 . . ?
N00T C00Y H00Y 118.0 . . ?
N00T C00Y C01H 124.0(14) . . ?
C01H C00Y H00Y 118.0 . . ?
O00I C00Z H00E 110.1 . . ?
O00I C00Z H00F 110.1 . . ?
O00I C00Z C01V 107.9(11) . . ?
H00E C00Z H00F 108.4 . . ?
C01V C00Z H00E 110.1 . . ?
C01V C00Z H00F 110.1 . . ?
N00R C010 H01A 108.5 . . ?
N00R C010 H01B 108.5 . . ?
H01A C010 H01B 107.5 . . ?
C01A C010 N00R 115.0(11) . . ?
C01A C010 H01A 108.5 . . ?
C01A C010 H01B 108.5 . . ?
N00Q C011 H1 108.7 . . ?
N00Q C011 H 108.7 . . ?
N00Q C011 C01K 114.2(11) . . ?
H1 C011 H 107.6 . . ?
C01K C011 H1 108.7 . . ?
C01K C011 H 108.7 . . ?
C01R N012 K00C 108.9(8) . . ?
C01R N012 C01U 109.2(12) . . ?
C01U N012 K00C 109.3(7) . . ?
C01V N012 K00C 110.2(8) . . ?
C01V N012 C01R 111.1(12) . . ?
C01V N012 C01U 108.1(12) . . ?
O00H C013 C00V 109.3(11) . . ?
O00H C013 H2 109.8 . . ?
O00H C013 HA 109.8 . . ?
C00V C013 H2 109.8 . . ?
C00V C013 HA 109.8 . . ?
H2 C013 HA 108.3 . . ?
C01W N014 C2 119.3(18) . . ?
O00L C015 C00W 111.9(11) . . ?
O00L C015 H3 109.2 . . ?
O00L C015 HB 109.2 . . ?
C00W C015 H3 109.2 . . ?
C00W C015 HB 109.2 . . ?
H3 C015 HB 107.9 . . ?
N00T C016 H016 119.2 . . ?
N00T C016 C01I 121.6(13) . . ?
C01I C016 H016 119.2 . . ?
O00H C017 H4 109.7 . . ?
O00H C017 HC 109.7 . . ?
O00H C017 C01G 109.8(11) . . ?
H4 C017 HC 108.2 . . ?
C01G C017 H4 109.7 . . ?
C01G C017 HC 109.7 . . ?
O00J C018 H5 109.7 . . ?
O00J C018 HD 109.7 . . ?
O00J C018 C01D 109.9(13) . . ?
H5 C018 HD 108.2 . . ?
C01D C018 H5 109.7 . . ?
C01D C018 HD 109.7 . . ?
N00P C019 H6 109.0 . . ?
N00P C019 HE 109.0 . . ?
H6 C019 HE 107.8 . . ?
C01T C019 N00P 112.9(11) . . ?
C01T C019 H6 109.0 . . ?
C01T C019 HE 109.0 . . ?
O00F C01A C010 110.1(11) . . ?
O00F C01A H01C 109.6 . . ?
O00F C01A H01D 109.6 . . ?
C010 C01A H01C 109.6 . . ?
C010 C01A H01D 109.6 . . ?
H01C C01A H01D 108.2 . . ?
O00G C01B H01E 109.9 . . ?
O00G C01B H01F 109.9 . . ?
O00G C01B C01F 109.0(10) . . ?
H01E C01B H01F 108.3 . . ?
C01F C01B H01E 109.9 . . ?
C01F C01B H01F 109.9 . . ?
O00I C01C H01G 109.2 . . ?
O00I C01C H01H 109.2 . . ?
O00I C01C C01P 112.0(11) . . ?
H01G C01C H01H 107.9 . . ?
C01P C01C H01G 109.2 . . ?
C01P C01C H01H 109.2 . . ?
N00Q C01D C018 112.4(12) . . ?
N00Q C01D H7 109.1 . . ?
N00Q C01D HF 109.1 . . ?
C018 C01D H7 109.1 . . ?
C018 C01D HF 109.1 . . ?
H7 C01D HF 107.9 . . ?
O00K C01E C00X 110.4(12) . . ?
O00K C01E H01I 109.6 . . ?
O00K C01E H01J 109.6 . . ?
C00X C01E H01I 109.6 . . ?
C00X C01E H01J 109.6 . . ?
H01I C01E H01J 108.1 . . ?
N00R C01F C01B 113.0(12) . . ?
N00R C01F H01K 109.0 . . ?
N00R C01F H01L 109.0 . . ?
C01B C01F H01K 109.0 . . ?
C01B C01F H01L 109.0 . . ?
H01K C01F H01L 107.8 . . ?
N00P C01G C017 114.1(11) . . ?
N00P C01G H8 108.7 . . ?
N00P C01G HG 108.7 . . ?
C017 C01G H8 108.7 . . ?
C017 C01G HG 108.7 . . ?
H8 C01G HG 107.6 . . ?
C00Y C01H H15 120.6 . . ?
C00Y C01H C11 118.8(15) . . ?
C11 C01H H15 120.6 . . ?
C016 C01I H16 119.9 . . ?
C016 C01I C11 120.2(15) . . ?
C11 C01I H16 119.9 . . ?
O00M C01J C00U 109.0(10) . . ?
O00M C01J H01M 109.9 . . ?
O00M C01J H01N 109.9 . . ?
C00U C01J H01M 109.9 . . ?
C00U C01J H01N 109.9 . . ?
H01M C01J H01N 108.3 . . ?
O00E C01K C011 107.3(10) . . ?
O00E C01K H9 110.3 . . ?
O00E C01K HH 110.3 . . ?
C011 C01K H9 110.3 . . ?
C011 C01K HH 110.3 . . ?
H9 C01K HH 108.5 . . ?
N00Q C01L H10 108.8 . . ?
N00Q C01L HI 108.8 . . ?
N00Q C01L C01X 113.8(12) . . ?
H10 C01L HI 107.7 . . ?
C01X C01L H10 108.8 . . ?
C01X C01L HI 108.8 . . ?
O00M C01M H01O 110.0 . . ?
O00M C01M H01P 110.0 . . ?
O00M C01M C01S 108.3(11) . . ?
H01O C01M H01P 108.4 . . ?
C01S C01M H01O 110.0 . . ?
C01S C01M H01P 110.0 . . ?
O00L C01N H11 109.7 . . ?
O00L C01N HJ 109.7 . . ?
O00L C01N C8 109.7(10) . . ?
H11 C01N HJ 108.2 . . ?
C8 C01N H11 109.7 . . ?
C8 C01N HJ 109.7 . . ?
O00S C01O H12 109.8 . . ?
O00S C01O HK 109.8 . . ?
O00S C01O C12 109.2(13) . . ?
H12 C01O HK 108.3 . . ?
C12 C01O H12 109.8 . . ?
C12 C01O HK 109.8 . . ?
O00G C01P C01C 107.4(10) . . ?
O00G C01P H01Q 110.2 . . ?
O00G C01P H01R 110.2 . . ?
C01C C01P H01Q 110.2 . . ?
C01C C01P H01R 110.2 . . ?
H01Q C01P H01R 108.5 . . ?
O00K C01Q H01S 109.7 . . ?
O00K C01Q H01T 109.7 . . ?
O00K C01Q C01R 109.9(12) . . ?
H01S C01Q H01T 108.2 . . ?
C01R C01Q H01S 109.7 . . ?
C01R C01Q H01T 109.7 . . ?
N012 C01R C01Q 113.5(12) . . ?
N012 C01R H01U 108.9 . . ?
N012 C01R H01V 108.9 . . ?
C01Q C01R H01U 108.9 . . ?
C01Q C01R H01V 108.9 . . ?
H01U C01R H01V 107.7 . . ?
O00O C01S C01M 110.4(12) . . ?
O00O C01S H01W 109.6 . . ?
O00O C01S H01X 109.6 . . ?
C01M C01S H01W 109.6 . . ?
C01M C01S H01X 109.6 . . ?
H01W C01S H01X 108.1 . . ?
O00N C01T C019 109.9(12) . . ?
O00N C01T H13 109.7 . . ?
O00N C01T HL 109.7 . . ?
C019 C01T H13 109.7 . . ?
C019 C01T HL 109.7 . . ?
H13 C01T HL 108.2 . . ?
N012 C01U H01Y 109.0 . . ?
N012 C01U HM 109.0 . . ?
N012 C01U C01Y 112.8(11) . . ?
H01Y C01U HM 107.8 . . ?
C01Y C01U H01Y 109.0 . . ?
C01Y C01U HM 109.0 . . ?
C00Z C01V H01Z 109.1 . . ?
C00Z C01V HN 109.1 . . ?
N012 C01V C00Z 112.3(12) . . ?
N012 C01V H01Z 109.1 . . ?
N012 C01V HN 109.1 . . ?
H01Z C01V HN 107.9 . . ?
N014 C01W H17 117.9 . . ?
N014 C01W C4 124.2(19) . . ?
C4 C01W H17 117.9 . . ?
O00S C01X C01L 110.7(12) . . ?
O00S C01X H14 109.5 . . ?
O00S C01X HO 109.5 . . ?
C01L C01X H14 109.5 . . ?
C01L C01X HO 109.5 . . ?
H14 C01X HO 108.1 . . ?
O00O C01Y C01U 108.3(11) . . ?
O00O C01Y H01 110.0 . . ?
O00O C01Y HP 110.0 . . ?
C01U C01Y H01 110.0 . . ?
C01U C01Y HP 110.0 . . ?
H01 C01Y HP 108.4 . . ?
N00P C8 C01N 113.4(11) . . ?
N00P C8 H8A 108.9 . . ?
N00P C8 H8B 108.9 . . ?
C01N C8 H8A 108.9 . . ?
C01N C8 H8B 108.9 . . ?
H8A C8 H8B 107.7 . . ?
C01H C11 C01I 116.9(16) . . ?
C01H C11 H11A 121.5 . . ?
C01I C11 H11A 121.5 . . ?
O00N C12 C01O 109.8(13) . . ?
O00N C12 H12A 109.7 . . ?
O00N C12 H12B 109.7 . . ?
C01O C12 H12A 109.7 . . ?
C01O C12 H12B 109.7 . . ?
H12A C12 H12B 108.2 . . ?
C2 C1 H1A 119.9 . . ?
C5 C1 H1A 119.9 . . ?
C5 C1 C2 120.2(17) . . ?
N014 C2 C1 119.6(19) . . ?
N014 C2 H2A 120.2 . . ?
C1 C2 H2A 120.2 . . ?
C01W C4 H4A 120.7 . . ?
C01W C4 C5 119(2) . . ?
C5 C4 H4A 120.7 . . ?
C1 C5 C4 117.9(19) . . ?
C1 C5 H5A 121.1 . . ?
C4 C5 H5A 121.1 . . ?

loop_
_geom_bond_atom_site_label_1
_geom_bond_atom_site_label_2
_geom_bond_distance
_geom_bond_site_symmetry_2
_geom_bond_publ_flag
Pb1 Pb8 3.2474(7) 3_667 ?
Pb1 Pb9 3.2848(6) 3_667 ?
Pb1 Pb2 3.1782(7) . ?
Pb1 Pb3 3.1527(7) . ?
Pb1 Pb4 3.1417(6) . ?
Pb1 Fe1 2.9312(17) . ?
Pb8 Pb1 3.2474(7) 3_667 ?
Pb8 Pb9 3.2233(7) . ?
Pb8 Pb7 3.2580(7) 3_667 ?
Pb8 Pb3 3.1771(7) 3_667 ?
Pb8 Fe1 2.9309(18) 3_667 ?
Pb8 Fe2 2.8144(18) . ?
Pb9 Pb1 3.2847(6) 3_667 ?
Pb9 Pb7 3.2747(7) . ?
Pb9 Pb4 3.1550(7) 3_667 ?
Pb9 Fe1 2.9738(19) 3_667 ?
Pb9 Fe2 2.7910(19) . ?
Pb5 Pb2 3.2323(6) . ?
Pb5 Pb7 3.2865(7) 3_667 ?
Pb5 Pb4 3.1892(7) . ?
Pb5 Pb6 3.2091(7) . ?
Pb5 Fe1 2.9414(17) . ?
Pb5 Fe2 2.7941(19) . ?
Pb2 Pb3 3.1652(7) . ?
Pb2 Pb4 3.1393(7) . ?
Pb2 Pb6 3.2705(7) . ?
Pb2 Fe1 2.9241(18) . ?
Pb7 Pb8 3.2580(7) 3_667 ?
Pb7 Pb5 3.2864(7) 3_667 ?
Pb7 Pb3 3.6721(7) . ?
Pb7 Pb4 3.6524(7) 3_667 ?
Pb7 Pb6 3.2865(7) . ?
Pb7 Fe2 2.8732(19) . ?
Pb7 Fe2 2.8914(19) 3_667 ?
Pb3 Pb8 3.1772(7) 3_667 ?
Pb3 Pb6 3.1669(7) . ?
Pb3 Fe1 2.9740(18) . ?
Pb4 Pb9 3.1552(7) 3_667 ?
Pb4 Pb7 3.6524(7) 3_667 ?
Pb4 Fe1 2.9736(19) . ?
Pb6 Fe1 2.9577(19) . ?
Pb6 Fe2 2.8318(19) . ?
Fe1 Pb8 2.9309(17) 3_667 ?
Fe1 Pb9 2.9739(19) 3_667 ?
Fe1 Fe2 2.430(2) . ?
Fe1 Fe2 2.437(2) 3_667 ?
Fe2 Pb7 2.8915(19) 3_667 ?
Fe2 Fe1 2.437(2) 3_667 ?
Fe2 Fe2 2.327(4) 3_667 ?
K00C O00F 2.850(9) . ?
K00C O00G 2.813(9) . ?
K00C O00I 2.803(9) . ?
K00C O00K 2.814(8) . ?
K00C O00M 2.787(8) . ?
K00C O00O 2.829(10) . ?
K00C N00R 3.034(10) . ?
K00C N012 3.059(11) . ?
K00D O00E 2.873(9) . ?
K00D O00H 2.855(9) . ?
K00D O00J 2.789(9) . ?
K00D O00L 2.829(8) . ?
K00D O00N 2.848(9) . ?
K00D N00P 2.963(10) . ?
K00D N00Q 2.992(12) . ?
K00D O00S 2.837(10) . ?
O00E C00W 1.405(15) . ?
O00E C01K 1.462(14) . ?
O00F C00X 1.440(15) . ?
O00F C01A 1.436(16) . ?
O00G C01B 1.407(15) . ?
O00G C01P 1.431(15) . ?
O00H C013 1.417(17) . ?
O00H C017 1.423(17) . ?
O00I C00Z 1.427(15) . ?
O00I C01C 1.397(16) . ?
O00J C00V 1.407(17) . ?
O00J C018 1.420(17) . ?
O00K C01E 1.433(17) . ?
O00K C01Q 1.430(17) . ?
O00L C015 1.424(16) . ?
O00L C01N 1.399(15) . ?
O00M C01J 1.428(17) . ?
O00M C01M 1.419(16) . ?
O00N C01T 1.392(19) . ?
O00N C12 1.432(17) . ?
O00O C01S 1.400(17) . ?
O00O C01Y 1.448(17) . ?
N00P C019 1.499(17) . ?
N00P C01G 1.479(18) . ?
N00P C8 1.444(17) . ?
N00Q C011 1.440(19) . ?
N00Q C01D 1.504(18) . ?
N00Q C01L 1.453(19) . ?
N00R C00U 1.458(16) . ?
N00R C010 1.463(16) . ?
N00R C01F 1.503(16) . ?
O00S C01O 1.428(19) . ?
O00S C01X 1.43(2) . ?
N00T C00Y 1.311(19) . ?
N00T C016 1.34(2) . ?
C00U H00A 0.9700 . ?
C00U H00B 0.9700 . ?
C00U C01J 1.500(19) . ?
C00V H00G 0.9700 . ?
C00V H00H 0.9700 . ?
C00V C013 1.52(2) . ?
C00W H00I 0.9700 . ?
C00W H00J 0.9700 . ?
C00W C015 1.447(19) . ?
C00X H00C 0.9700 . ?
C00X H00D 0.9700 . ?
C00X C01E 1.44(2) . ?
C00Y H00Y 0.9300 . ?
C00Y C01H 1.36(2) . ?
C00Z H00E 0.9700 . ?
C00Z H00F 0.9700 . ?
C00Z C01V 1.53(2) . ?
C010 H01A 0.9700 . ?
C010 H01B 0.9700 . ?
C010 C01A 1.44(2) . ?
C011 H1 0.9700 . ?
C011 H 0.9700 . ?
C011 C01K 1.522(19) . ?
N012 C01R 1.48(2) . ?
N012 C01U 1.494(18) . ?
N012 C01V 1.46(2) . ?
C013 H2 0.9700 . ?
C013 HA 0.9700 . ?
N014 C01W 1.26(3) . ?
N014 C2 1.33(2) . ?
C015 H3 0.9700 . ?
C015 HB 0.9700 . ?
C016 H016 0.9300 . ?
C016 C01I 1.35(2) . ?
C017 H4 0.9700 . ?
C017 HC 0.9700 . ?
C017 C01G 1.50(2) . ?
C018 H5 0.9700 . ?
C018 HD 0.9700 . ?
C018 C01D 1.53(2) . ?
C019 H6 0.9700 . ?
C019 HE 0.9700 . ?
C019 C01T 1.49(2) . ?
C01A H01C 0.9700 . ?
C01A H01D 0.9700 . ?
C01B H01E 0.9700 . ?
C01B H01F 0.9700 . ?
C01B C01F 1.51(2) . ?
C01C H01G 0.9700 . ?
C01C H01H 0.9700 . ?
C01C C01P 1.501(18) . ?
C01D H7 0.9700 . ?
C01D HF 0.9700 . ?
C01E H01I 0.9700 . ?
C01E H01J 0.9700 . ?
C01F H01K 0.9700 . ?
C01F H01L 0.9700 . ?
C01G H8 0.9700 . ?
C01G HG 0.9700 . ?
C01H H15 0.9300 . ?
C01H C11 1.38(2) . ?
C01I H16 0.9300 . ?
C01I C11 1.40(2) . ?
C01J H01M 0.9700 . ?
C01J H01N 0.9700 . ?
C01K H9 0.9700 . ?
C01K HH 0.9700 . ?
C01L H10 0.9700 . ?
C01L HI 0.9700 . ?
C01L C01X 1.50(2) . ?
C01M H01O 0.9700 . ?
C01M H01P 0.9700 . ?
C01M C01S 1.50(2) . ?
C01N H11 0.9700 . ?
C01N HJ 0.9700 . ?
C01N C8 1.536(19) . ?
C01O H12 0.9700 . ?
C01O HK 0.9700 . ?
C01O C12 1.48(2) . ?
C01P H01Q 0.9700 . ?
C01P H01R 0.9700 . ?
C01Q H01S 0.9700 . ?
C01Q H01T 0.9700 . ?
C01Q C01R 1.49(2) . ?
C01R H01U 0.9700 . ?
C01R H01V 0.9700 . ?
C01S H01W 0.9700 . ?
C01S H01X 0.9700 . ?
C01T H13 0.9700 . ?
C01T HL 0.9700 . ?
C01U H01Y 0.9700 . ?
C01U HM 0.9700 . ?
C01U C01Y 1.52(2) . ?
C01V H01Z 0.9700 . ?
C01V HN 0.9700 . ?
C01W H17 0.9300 . ?
C01W C4 1.36(3) . ?
C01X H14 0.9700 . ?
C01X HO 0.9700 . ?
C01Y H01 0.9700 . ?
C01Y HP 0.9700 . ?
C8 H8A 0.9700 . ?
C8 H8B 0.9700 . ?
C11 H11A 0.9300 . ?
C12 H12A 0.9700 . ?
C12 H12B 0.9700 . ?
C1 H1A 0.9300 . ?
C1 C2 1.42(3) . ?
C1 C5 1.31(3) . ?
C2 H2A 0.9300 . ?
C4 H4A 0.9300 . ?
C4 C5 1.39(3) . ?
C5 H5A 0.9300 . ?

loop_
_geom_torsion_atom_site_label_1
_geom_torsion_atom_site_label_2
_geom_torsion_atom_site_label_3
_geom_torsion_atom_site_label_4
_geom_torsion
_geom_torsion_site_symmetry_1
_geom_torsion_site_symmetry_2
_geom_torsion_site_symmetry_3
_geom_torsion_site_symmetry_4
_geom_torsion_publ_flag
K00C O00F C00X C01E 48.3(13) . . . . ?
K00C O00F C01A C010 -55.2(13) . . . . ?
K00C O00G C01B C01F -50.9(13) . . . . ?
K00C O00G C01P C01C 50.9(12) . . . . ?
K00C O00I C00Z C01V -58.8(14) . . . . ?
K00C O00I C01C C01P 42.7(13) . . . . ?
K00C O00K C01E C00X 50.5(14) . . . . ?
K00C O00K C01Q C01R -56.1(13) . . . . ?
K00C O00M C01J C00U -54.5(12) . . . . ?
K00C O00M C01M C01S 49.1(13) . . . . ?
K00C O00O C01S C01M 50.5(14) . . . . ?
K00C O00O C01Y C01U -56.5(13) . . . . ?
K00C N00R C00U C01J -40.2(12) . . . . ?
K00C N00R C010 C01A -42.0(13) . . . . ?
K00C N00R C01F C01B -44.3(12) . . . . ?
K00C N012 C01R C01Q -39.4(15) . . . . ?
K00C N012 C01U C01Y -40.9(14) . . . . ?
K00C N012 C01V C00Z -38.8(14) . . . . ?
K00D O00E C00W C015 -41.7(12) . . . . ?
K00D O00E C01K C011 48.0(12) . . . . ?
K00D O00H C013 C00V -48.6(12) . . . . ?
K00D O00H C017 C01G 48.7(13) . . . . ?
K00D O00J C00V C013 -45.6(14) . . . . ?
K00D O00J C018 C01D 51.2(15) . . . . ?
K00D O00L C015 C00W -46.8(13) . . . . ?
K00D O00L C01N C8 46.1(14) . . . . ?
K00D O00N C01T C019 48.5(14) . . . . ?
K00D O00N C12 C01O -46.1(15) . . . . ?
K00D N00P C019 C01T 43.8(13) . . . . ?
K00D N00P C01G C017 42.7(14) . . . . ?
K00D N00P C8 C01N 46.0(13) . . . . ?
K00D N00Q C011 C01K 45.9(12) . . . . ?
K00D N00Q C01D C018 43.3(15) . . . . ?
K00D N00Q C01L C01X 42.7(16) . . . . ?
K00D O00S C01O C12 -52.8(15) . . . . ?
K00D O00S C01X C01L 48.0(17) . . . . ?
O00E C00W C015 O00L 59.4(15) . . . . ?
O00F C00X C01E O00K -66.8(15) . . . . ?
O00G C01B C01F N00R 64.8(14) . . . . ?
O00H C017 C01G N00P -62.7(16) . . . . ?
O00I C00Z C01V N012 65.4(16) . . . . ?
O00I C01C C01P O00G -62.6(15) . . . . ?
O00J C00V C013 O00H 62.8(15) . . . . ?
O00J C018 C01D N00Q -64.9(18) . . . . ?
O00K C01Q C01R N012 65.3(17) . . . . ?
O00L C01N C8 N00P -63.6(16) . . . . ?
O00M C01M C01S O00O -68.4(15) . . . . ?
N00P C019 C01T O00N -62.6(15) . . . . ?
N00Q C011 C01K O00E -63.5(14) . . . . ?
N00Q C01L C01X O00S -62(2) . . . . ?
N00R C00U C01J O00M 63.7(15) . . . . ?
N00R C010 C01A O00F 68.2(15) . . . . ?
O00S C01O C12 O00N 67.2(17) . . . . ?
N00T C00Y C01H C11 1(2) . . . . ?
N00T C016 C01I C11 -1(2) . . . . ?
C00U N00R C010 C01A -162.5(12) . . . . ?
C00U N00R C01F C01B 76.2(13) . . . . ?
C00V O00J C018 C01D -172.6(12) . . . . ?
C00W O00E C01K C011 -174.4(10) . . . . ?
C00X O00F C01A C010 172.0(11) . . . . ?
C00Y N00T C016 C01I 1(2) . . . . ?
C00Y C01H C11 C01I -1(2) . . . . ?
C00Z O00I C01C C01P 179.1(11) . . . . ?
C010 N00R C00U C01J 78.9(13) . . . . ?
C010 N00R C01F C01B -161.8(11) . . . . ?
C011 N00Q C01D C018 -77.2(15) . . . . ?
C011 N00Q C01L C01X 166.4(14) . . . . ?
N012 C01U C01Y O00O 66.0(16) . . . . ?
C013 O00H C017 C01G -179.2(12) . . . . ?
N014 C01W C4 C5 4(3) . . . . ?
C015 O00L C01N C8 -177.5(11) . . . . ?
C016 N00T C00Y C01H -1(2) . . . . ?
C016 C01I C11 C01H 2(2) . . . . ?
C017 O00H C013 C00V 178.0(11) . . . . ?
C018 O00J C00V C013 178.4(12) . . . . ?
C019 N00P C01G C017 -77.4(14) . . . . ?
C019 N00P C8 C01N 166.9(12) . . . . ?
C01A O00F C00X C01E -178.7(12) . . . . ?
C01B O00G C01P C01C -173.3(11) . . . . ?
C01C O00I C00Z C01V 165.2(12) . . . . ?
C01D N00Q C011 C01K 164.3(11) . . . . ?
C01D N00Q C01L C01X -76.2(17) . . . . ?
C01E O00K C01Q C01R 171.2(12) . . . . ?
C01F N00R C00U C01J -159.6(11) . . . . ?
C01F N00R C010 C01A 75.6(14) . . . . ?
C01G N00P C019 C01T 164.0(12) . . . . ?
C01G N00P C8 C01N -76.2(14) . . . . ?
C01J O00M C01M C01S -175.6(11) . . . . ?
C01K O00E C00W C015 179.8(11) . . . . ?
C01L N00Q C011 C01K -77.3(14) . . . . ?
C01L N00Q C01D C018 163.6(13) . . . . ?
C01M O00M C01J C00U 172.0(11) . . . . ?
C01N O00L C015 C00W 175.8(12) . . . . ?
C01O O00S C01X C01L 179.2(14) . . . . ?
C01P O00G C01B C01F 175.7(11) . . . . ?
C01Q O00K C01E C00X -175.7(12) . . . . ?
C01R N012 C01U C01Y -160.0(12) . . . . ?
C01R N012 C01V C00Z 82.0(15) . . . . ?
C01S O00O C01Y C01U 173.5(12) . . . . ?
C01T O00N C12 C01O 176.1(13) . . . . ?
C01U N012 C01R C01Q 79.9(15) . . . . ?
C01U N012 C01V C00Z -158.1(12) . . . . ?
C01V N012 C01R C01Q -161.0(13) . . . . ?
C01V N012 C01U C01Y 79.0(14) . . . . ?
C01W N014 C2 C1 -1(3) . . . . ?
C01W C4 C5 C1 -3(3) . . . . ?
C01X O00S C01O C12 174.0(13) . . . . ?
C01Y O00O C01S C01M -177.0(12) . . . . ?
C8 N00P C019 C01T -76.6(14) . . . . ?
C8 N00P C01G C017 164.4(12) . . . . ?
C12 O00N C01T C019 -175.6(12) . . . . ?
C2 N014 C01W C4 -3(3) . . . . ?
C2 C1 C5 C4 0(3) . . . . ?
C5 C1 C2 N014 2(3) . . . . ?

loop_
_smtbx_masks_void_nr
_smtbx_masks_void_average_x
_smtbx_masks_void_average_y
_smtbx_masks_void_average_z
_smtbx_masks_void_volume
_smtbx_masks_void_count_electrons
_smtbx_masks_void_content
1 -0.040 0.139 0.695 10.3 0.0 ?
2 0.040 0.861 0.305 10.3 1.6 ?
3 0.100 0.590 0.875 7.2 0.0 ?
4 0.125 0.442 0.556 8.7 0.0 ?
5 0.162 0.493 0.083 7.2 1.3 ?
6 0.338 -0.007 0.417 7.2 1.3 ?
7 0.375 0.942 0.944 8.7 0.0 ?
8 0.400 0.090 0.625 7.2 0.0 ?
9 0.460 0.361 0.195 10.3 0.5 ?
10 0.540 0.639 0.805 10.3 0.0 ?
11 0.600 0.910 0.375 7.2 0.0 ?
12 0.625 0.058 0.056 8.7 0.0 ?
13 0.662 0.007 0.583 7.2 1.4 ?
14 0.837 0.507 0.917 7.2 1.4 ?
15 0.875 0.558 0.444 8.7 0.0 ?
16 0.900 0.410 0.125 7.2 0.0 ?
